data_2232862
loop_
_publ_author_name
'Diop, Tidiane'
'Diop, Libasse'
'Kociok-K\"ohn, Gabriele'
'Molloy, Kieran C.'
'Stoeckli-Evans, Helen'

_publ_section_title
;
 <i>catena</i>-Poly[[triphenyltin(IV)]-\m-phenylphosphinato-\k^2^<i>O</i>:<i>O</i>']
;
_journal_coeditor_code MW2028
_journal_issue 12
_journal_name_full 'Acta Crystallographica Section E'
_journal_page_first m1674
_journal_page_last m1675
_journal_paper_doi 10.1107/S1600536811043625
_journal_volume 67
_journal_year 2011
_chemical_formula_iupac '[Sn (C6 H5)3 (C6 H6 O2 P)]'
_chemical_formula_moiety 'C24 H21 O2 P Sn'
_chemical_formula_sum 'C24 H21 O2 P Sn'
_chemical_formula_weight 491.07
_chemical_name_systematic
;
<i>catena</i>-Poly[[triphenyltin(IV)]-\m-phenylphosphinato-
\k^2^<i>O</i>:<i>O</i>']
;
_space_group_IT_number 61
_symmetry_cell_setting orthorhombic
_symmetry_space_group_name_Hall '-P 2ac 2ab'
_symmetry_space_group_name_H-M 'P b c a'
_atom_sites_solution_hydrogens geom
_atom_sites_solution_primary direct
_atom_sites_solution_secondary difmap
_audit_creation_method SHELXL-97
_cell_angle_alpha 90.00
_cell_angle_beta 90.00
_cell_angle_gamma 90.00
_cell_formula_units_Z 8
_cell_length_a 14.0108(6)
_cell_length_b 11.7674(7)
_cell_length_c 25.7068(12)
_cell_measurement_reflns_used 10452
_cell_measurement_temperature 173(2)
_cell_measurement_theta_max 26.06
_cell_measurement_theta_min 1.58
_cell_volume 4238.3(4)
_computing_cell_refinement 'X-AREA (Stoe & Cie, 2009)'
_computing_data_collection 'X-AREA (Stoe & Cie, 2009)'
_computing_data_reduction 'X-RED32 (Stoe & Cie, 2009)'
_computing_molecular_graphics 'PLATON  (Spek, 2009) and Mercury (Macrae <i>et al.</i>, 2008)'
_computing_publication_material 'SHELXL97 (Sheldrick, 2008), PLATON (Spek, 2009) and publCIF (Westrip, 2010)'
_computing_structure_refinement 'SHELXL97 (Sheldrick, 2008)'
_computing_structure_solution 'SHELXS97 (Sheldrick, 2008)'
_diffrn_ambient_temperature 173(2)
_diffrn_measured_fraction_theta_full 1.000
_diffrn_measured_fraction_theta_max 1.000
_diffrn_measurement_device '2-circle goniometer'
_diffrn_measurement_device_type 'Stoe IPDS II'
_diffrn_measurement_method '\f and \w scans'
_diffrn_radiation_monochromator 'plane graphite'
_diffrn_radiation_source 'fine-focus sealed tube'
_diffrn_radiation_type MoK\a
_diffrn_radiation_wavelength 0.71073
_diffrn_reflns_av_R_equivalents 0.1169
_diffrn_reflns_av_sigmaI/netI 0.0780
_diffrn_reflns_limit_h_max 16
_diffrn_reflns_limit_h_min -16
_diffrn_reflns_limit_k_max 14
_diffrn_reflns_limit_k_min -14
_diffrn_reflns_limit_l_max 30
_diffrn_reflns_limit_l_min -28
_diffrn_reflns_number 27270
_diffrn_reflns_theta_full 25.25
_diffrn_reflns_theta_max 25.25
_diffrn_reflns_theta_min 1.58
_diffrn_standards_decay_% 0
_diffrn_standards_number 0
_exptl_absorpt_coefficient_mu 1.298
_exptl_absorpt_correction_T_max 1.000
_exptl_absorpt_correction_T_min 0.9729
_exptl_absorpt_correction_type multi-scan
_exptl_absorpt_process_details '(MULscanABS in PLATON; Spek, 2009)'
_exptl_crystal_colour colourless
_exptl_crystal_density_diffrn 1.539
_exptl_crystal_density_method 'not measured'
_exptl_crystal_description rod
_exptl_crystal_F_000 1968
_exptl_crystal_size_max 0.18
_exptl_crystal_size_mid 0.13
_exptl_crystal_size_min 0.10
_refine_diff_density_max 0.471
_refine_diff_density_min -0.682
_refine_ls_extinction_coef 0.00036(5)
_refine_ls_extinction_expression Fc^*^=kFc[1+0.001xFc^2^\l^3^/sin(2\q)]^-1/4^
_refine_ls_extinction_method 'SHELXL97 (Sheldrick, 2008)'
_refine_ls_goodness_of_fit_ref 1.004
_refine_ls_hydrogen_treatment mixed
_refine_ls_matrix_type full
_refine_ls_number_parameters 257
_refine_ls_number_reflns 3829
_refine_ls_number_restraints 0
_refine_ls_restrained_S_all 1.004
_refine_ls_R_factor_all 0.1026
_refine_ls_R_factor_gt 0.0516
_refine_ls_shift/su_max 0.001
_refine_ls_shift/su_mean 0.000
_refine_ls_structure_factor_coef Fsqd
_refine_ls_weighting_details 'calc w=1/[\s^2^(Fo^2^)+(0.0275P)^2^] where P=(Fo^2^+2Fc^2^)/3'
_refine_ls_weighting_scheme calc
_refine_ls_wR_factor_gt 0.0704
_refine_ls_wR_factor_ref 0.0794
_reflns_number_gt 2467
_reflns_number_total 3829
_reflns_threshold_expression I>2\s(I)
_cod_data_source_file mw2028.cif
_cod_data_source_block I
_cod_database_code 2232862
_cod_database_fobs_code 2232862

loop_
_symmetry_equiv_pos_site_id
_symmetry_equiv_pos_as_xyz
1 x,y,z
2 1/2-x,-y,1/2+z
3 1/2+x,1/2-y,-z
4 -x,1/2+y,1/2-z
5 -x,-y,-z
6 1/2+x,y,1/2-z
7 1/2-x,1/2+y,z
8 x,1/2-y,1/2+z

loop_
_atom_site_aniso_label
_atom_site_aniso_U_11
_atom_site_aniso_U_22
_atom_site_aniso_U_33
_atom_site_aniso_U_12
_atom_site_aniso_U_13
_atom_site_aniso_U_23
Sn1 0.0255(2) 0.0192(2) 0.0334(2) -0.0004(2) 0.0006(2) 0.0008(2)
P1 0.0288(9) 0.0191(7) 0.0380(9) -0.0004(7) -0.0023(8) -0.0018(7)
O1 0.031(2) 0.0156(16) 0.042(2) -0.0002(15) -0.002(2) -0.0021(18)
O2 0.029(2) 0.0209(16) 0.055(2) -0.0052(18) 0.002(3) -0.0016(19)
C1 0.027(4) 0.014(3) 0.047(4) 0.002(3) 0.002(3) 0.003(3)
C2 0.041(5) 0.037(3) 0.064(5) 0.006(3) -0.010(4) -0.012(3)
C3 0.042(5) 0.041(4) 0.076(5) 0.008(3) -0.018(4) 0.003(4)
C4 0.033(4) 0.026(4) 0.096(6) 0.004(3) 0.007(4) 0.003(3)
C5 0.044(5) 0.041(4) 0.064(5) 0.006(3) 0.015(4) -0.001(3)
C6 0.041(4) 0.031(3) 0.048(4) 0.006(3) 0.006(3) 0.002(3)
C7 0.036(4) 0.025(3) 0.034(3) -0.003(3) 0.001(3) -0.001(3)
C8 0.061(5) 0.041(4) 0.048(4) 0.005(4) 0.013(4) 0.003(3)
C9 0.076(6) 0.065(5) 0.053(5) 0.001(5) 0.030(4) 0.001(4)
C10 0.070(6) 0.063(5) 0.030(4) -0.022(4) 0.010(4) 0.000(4)
C11 0.086(7) 0.052(4) 0.040(4) -0.009(4) -0.005(4) 0.007(3)
C12 0.053(5) 0.036(3) 0.035(4) 0.003(3) -0.006(3) -0.006(3)
C13 0.027(4) 0.017(2) 0.034(3) 0.005(2) 0.004(3) -0.001(2)
C14 0.035(3) 0.019(3) 0.043(3) -0.001(2) 0.006(3) 0.003(2)
C15 0.043(3) 0.045(3) 0.032(3) -0.001(4) 0.002(3) 0.007(3)
C16 0.045(5) 0.045(4) 0.037(4) -0.004(3) -0.006(3) 0.000(3)
C17 0.044(4) 0.031(3) 0.041(4) -0.010(3) -0.008(3) 0.004(3)
C18 0.036(4) 0.031(3) 0.031(3) -0.003(3) -0.004(3) 0.005(3)
C19 0.030(3) 0.015(2) 0.037(3) 0.001(2) -0.010(4) 0.001(3)
C20 0.035(4) 0.030(3) 0.048(4) 0.000(3) -0.003(3) -0.008(3)
C21 0.051(5) 0.026(4) 0.064(5) -0.007(3) -0.012(4) -0.012(3)
C22 0.041(4) 0.034(3) 0.075(6) -0.014(3) -0.005(4) 0.009(4)
C23 0.040(5) 0.045(4) 0.059(5) -0.013(3) 0.005(4) 0.002(4)
C24 0.031(4) 0.030(3) 0.042(4) -0.006(3) 0.002(3) -0.006(3)

loop_
_atom_site_type_symbol
_atom_site_label
_atom_site_fract_x
_atom_site_fract_y
_atom_site_fract_z
_atom_site_U_iso_or_equiv
_atom_site_thermal_displace_type
_atom_site_calc_flag
_atom_site_refinement_flags
_atom_site_occupancy
Sn Sn1 -0.29327(3) -0.35558(3) 0.362840(10) 0.02600(10) Uani d . 1.000
P P1 -0.36921(12) -0.08232(12) 0.38935(6) 0.0286(5) Uani d . 1.000
O O1 -0.3855(3) -0.2003(3) 0.36764(17) 0.0295(11) Uani d . 1.000
O O2 -0.2923(3) -0.0161(2) 0.36231(17) 0.0350(11) Uani d . 1.000
C C1 -0.4806(4) -0.0060(4) 0.3878(3) 0.029(2) Uani d . 1.000
C C2 -0.5372(5) -0.0034(5) 0.3438(3) 0.047(3) Uani d . 1.000
C C3 -0.6217(5) 0.0586(6) 0.3440(3) 0.053(3) Uani d . 1.000
C C4 -0.6498(5) 0.1153(5) 0.3884(3) 0.052(3) Uani d . 1.000
C C5 -0.5930(5) 0.1151(5) 0.4317(3) 0.050(3) Uani d . 1.000
C C6 -0.5077(5) 0.0548(5) 0.4313(3) 0.040(2) Uani d . 1.000
C C7 -0.2349(4) -0.3088(5) 0.2893(2) 0.0317(19) Uani d . 1.000
C C8 -0.1608(5) -0.3689(6) 0.2669(3) 0.050(3) Uani d . 1.000
C C9 -0.1227(6) -0.3364(7) 0.2197(3) 0.065(3) Uani d . 1.000
C C10 -0.1576(6) -0.2451(6) 0.1937(3) 0.054(3) Uani d . 1.000
C C11 -0.2315(6) -0.1838(6) 0.2150(3) 0.059(3) Uani d . 1.000
C C12 -0.2705(5) -0.2148(5) 0.2623(2) 0.041(2) Uani d . 1.000
C C13 -0.2300(4) -0.3139(4) 0.4356(2) 0.0260(18) Uani d . 1.000
C C14 -0.2518(5) -0.3764(4) 0.4803(2) 0.0323(17) Uani d . 1.000
C C15 -0.2086(5) -0.3528(5) 0.5273(2) 0.0400(17) Uani d . 1.000
C C16 -0.1414(5) -0.2654(5) 0.5310(3) 0.042(3) Uani d . 1.000
C C17 -0.1206(5) -0.2024(5) 0.4872(2) 0.039(2) Uani d . 1.000
C C18 -0.1629(4) -0.2252(5) 0.4404(2) 0.0327(19) Uani d . 1.000
C C19 -0.4177(4) -0.4597(4) 0.3655(3) 0.0273(16) Uani d . 1.000
C C20 -0.4303(5) -0.5480(5) 0.3302(3) 0.038(2) Uani d . 1.000
C C21 -0.5101(5) -0.6171(5) 0.3344(3) 0.047(3) Uani d . 1.000
C C22 -0.5766(5) -0.5986(5) 0.3719(3) 0.050(3) Uani d . 1.000
C C23 -0.5660(5) -0.5107(6) 0.4068(3) 0.048(3) Uani d . 1.000
C C24 -0.4866(4) -0.4413(5) 0.4031(2) 0.034(2) Uani d . 1.000
H H1 -0.351(4) -0.089(4) 0.440(2) 0.0340 Uiso d . 1.000
H H2 -0.51850 -0.04380 0.31350 0.0570 Uiso c R 1.000
H H3 -0.66010 0.06180 0.31360 0.0640 Uiso c R 1.000
H H4 -0.70900 0.15470 0.38890 0.0620 Uiso c R 1.000
H H5 -0.61170 0.15600 0.46190 0.0590 Uiso c R 1.000
H H6 -0.46790 0.05530 0.46120 0.0480 Uiso c R 1.000
H H8 -0.13570 -0.43360 0.28430 0.0600 Uiso c R 1.000
H H9 -0.07140 -0.37860 0.20510 0.0770 Uiso c R 1.000
H H10 -0.13120 -0.22350 0.16120 0.0650 Uiso c R 1.000
H H11 -0.25600 -0.11970 0.19700 0.0710 Uiso c R 1.000
H H12 -0.32180 -0.17200 0.27650 0.0500 Uiso c R 1.000
H H14 -0.29720 -0.43620 0.47820 0.0390 Uiso c R 1.000
H H15 -0.22460 -0.39600 0.55730 0.0480 Uiso c R 1.000
H H16 -0.11060 -0.24970 0.56310 0.0510 Uiso c R 1.000
H H17 -0.07590 -0.14200 0.48960 0.0460 Uiso c R 1.000
H H18 -0.14700 -0.18070 0.41070 0.0390 Uiso c R 1.000
H H20 -0.38480 -0.56080 0.30350 0.0450 Uiso c R 1.000
H H21 -0.51820 -0.67840 0.31080 0.0570 Uiso c R 1.000
H H22 -0.63100 -0.64670 0.37400 0.0600 Uiso c R 1.000
H H23 -0.61240 -0.49800 0.43310 0.0570 Uiso c R 1.000
H H24 -0.47930 -0.37990 0.42670 0.0410 Uiso c R 1.000

loop_
_atom_type_symbol
_atom_type_description
_atom_type_scat_dispersion_real
_atom_type_scat_dispersion_imag
_atom_type_scat_source
C C 0.0033 0.0016 'International Tables Vol C Tables 4.2.6.8 and 6.1.1.4'
H H 0.0000 0.0000 'International Tables Vol C Tables 4.2.6.8 and 6.1.1.4'
O O 0.0106 0.0060 'International Tables Vol C Tables 4.2.6.8 and 6.1.1.4'
P P 0.1023 0.0942 'International Tables Vol C Tables 4.2.6.8 and 6.1.1.4'
Sn Sn -0.6537 1.4246 'International Tables Vol C Tables 4.2.6.8 and 6.1.1.4'

loop_
_geom_angle_atom_site_label_1
_geom_angle_atom_site_label_2
_geom_angle_atom_site_label_3
_geom_angle_site_symmetry_1
_geom_angle_site_symmetry_3
_geom_angle
_geom_angle_publ_flag
O1 Sn1 C7 . . 93.41(19) no
O1 Sn1 C13 . . 90.22(17) no
O1 Sn1 C19 . . 89.73(17) no
O1 Sn1 O2 . 7_445 175.99(15) no
C7 Sn1 C13 . . 124.1(2) no
C7 Sn1 C19 . . 119.4(3) no
O2 Sn1 C7 7_445 . 90.41(19) no
C13 Sn1 C19 . . 116.4(3) no
O2 Sn1 C13 7_445 . 88.66(17) no
O2 Sn1 C19 7_445 . 87.32(17) no
O1 P1 O2 . . 114.4(2) no
O1 P1 C1 . . 108.6(3) no
O2 P1 C1 . . 110.7(2) no
O1 P1 H1 . . 110(2) no
O2 P1 H1 . . 110(2) no
C1 P1 H1 . . 103(2) no
Sn1 O1 P1 . . 132.9(3) no
Sn1 O2 P1 7_455 . 145.1(2) no
P1 C1 C2 . . 121.8(5) no
C2 C1 C6 . . 119.6(6) no
P1 C1 C6 . . 118.6(5) no
C1 C2 C3 . . 119.8(7) no
C2 C3 C4 . . 120.0(7) no
C3 C4 C5 . . 120.4(6) no
C4 C5 C6 . . 119.7(7) no
C1 C6 C5 . . 120.5(7) no
Sn1 C7 C8 . . 121.7(5) no
Sn1 C7 C12 . . 120.5(4) no
C8 C7 C12 . . 117.8(5) no
C7 C8 C9 . . 121.0(7) no
C8 C9 C10 . . 120.9(7) no
C9 C10 C11 . . 119.4(7) no
C10 C11 C12 . . 120.6(7) no
C7 C12 C11 . . 120.3(6) no
Sn1 C13 C14 . . 120.7(4) no
C14 C13 C18 . . 117.6(5) no
Sn1 C13 C18 . . 121.7(4) no
C13 C14 C15 . . 121.2(5) no
C14 C15 C16 . . 120.2(6) no
C15 C16 C17 . . 118.8(6) no
C16 C17 C18 . . 121.4(6) no
C13 C18 C17 . . 120.7(5) no
Sn1 C19 C20 . . 120.8(5) no
Sn1 C19 C24 . . 120.2(4) no
C20 C19 C24 . . 119.0(5) no
C19 C20 C21 . . 119.3(7) no
C20 C21 C22 . . 121.0(6) no
C21 C22 C23 . . 120.6(6) no
C22 C23 C24 . . 119.0(6) no
C19 C24 C23 . . 121.1(6) no
C1 C2 H2 . . 120.00 no
C3 C2 H2 . . 120.00 no
C2 C3 H3 . . 120.00 no
C4 C3 H3 . . 120.00 no
C3 C4 H4 . . 120.00 no
C5 C4 H4 . . 120.00 no
C4 C5 H5 . . 120.00 no
C6 C5 H5 . . 120.00 no
C1 C6 H6 . . 120.00 no
C5 C6 H6 . . 120.00 no
C7 C8 H8 . . 119.00 no
C9 C8 H8 . . 120.00 no
C8 C9 H9 . . 120.00 no
C10 C9 H9 . . 119.00 no
C9 C10 H10 . . 120.00 no
C11 C10 H10 . . 120.00 no
C10 C11 H11 . . 120.00 no
C12 C11 H11 . . 120.00 no
C7 C12 H12 . . 120.00 no
C11 C12 H12 . . 120.00 no
C13 C14 H14 . . 119.00 no
C15 C14 H14 . . 120.00 no
C14 C15 H15 . . 120.00 no
C16 C15 H15 . . 120.00 no
C15 C16 H16 . . 121.00 no
C17 C16 H16 . . 121.00 no
C16 C17 H17 . . 119.00 no
C18 C17 H17 . . 119.00 no
C13 C18 H18 . . 120.00 no
C17 C18 H18 . . 120.00 no
C19 C20 H20 . . 120.00 no
C21 C20 H20 . . 120.00 no
C20 C21 H21 . . 119.00 no
C22 C21 H21 . . 120.00 no
C21 C22 H22 . . 120.00 no
C23 C22 H22 . . 120.00 no
C22 C23 H23 . . 121.00 no
C24 C23 H23 . . 120.00 no
C19 C24 H24 . . 119.00 no
C23 C24 H24 . . 119.00 no

loop_
_geom_bond_atom_site_label_1
_geom_bond_atom_site_label_2
_geom_bond_site_symmetry_2
_geom_bond_distance
_geom_bond_publ_flag
Sn1 O1 . 2.241(4) no
Sn1 C7 . 2.132(5) no
Sn1 C13 . 2.127(5) no
Sn1 C19 . 2.132(5) no
Sn1 O2 7_445 2.237(3) no
P1 O1 . 1.514(4) no
P1 O2 . 1.501(4) no
P1 C1 . 1.801(6) no
P1 H1 . 1.33(5) no
C1 C2 . 1.382(10) no
C1 C6 . 1.381(10) no
C2 C3 . 1.391(10) no
C3 C4 . 1.380(10) no
C4 C5 . 1.368(11) no
C5 C6 . 1.390(10) no
C7 C12 . 1.398(8) no
C7 C8 . 1.382(9) no
C8 C9 . 1.380(11) no
C9 C10 . 1.357(11) no
C10 C11 . 1.376(11) no
C11 C12 . 1.382(10) no
C13 C14 . 1.398(7) no
C13 C18 . 1.410(8) no
C14 C15 . 1.380(8) no
C15 C16 . 1.398(9) no
C16 C17 . 1.379(9) no
C17 C18 . 1.368(8) no
C19 C24 . 1.383(9) no
C19 C20 . 1.391(9) no
C20 C21 . 1.387(9) no
C21 C22 . 1.358(10) no
C22 C23 . 1.377(10) no
C23 C24 . 1.383(9) no
C2 H2 . 0.9500 no
C3 H3 . 0.9500 no
C4 H4 . 0.9500 no
C5 H5 . 0.9500 no
C6 H6 . 0.9500 no
C8 H8 . 0.9500 no
C9 H9 . 0.9500 no
C10 H10 . 0.9500 no
C11 H11 . 0.9500 no
C12 H12 . 0.9500 no
C14 H14 . 0.9500 no
C15 H15 . 0.9500 no
C16 H16 . 0.9500 no
C17 H17 . 0.9500 no
C18 H18 . 0.9500 no
C20 H20 . 0.9500 no
C21 H21 . 0.9500 no
C22 H22 . 0.9500 no
C23 H23 . 0.9500 no
C24 H24 . 0.9500 no

loop_
_geom_hbond_atom_site_label_D
_geom_hbond_atom_site_label_H
_geom_hbond_atom_site_label_A
_geom_hbond_site_symmetry_A
_geom_hbond_distance_DH
_geom_hbond_distance_HA
_geom_hbond_distance_DA
_geom_hbond_angle_DHA
_geom_hbond_publ_flag
C9 H9 Cg1 6_555 0.95 2.79 3.656(9) 151 yes
C18 H18 Cg1 7_455 0.95 2.91 3.714(6) 143 yes

loop_
_geom_torsion_atom_site_label_1
_geom_torsion_atom_site_label_2
_geom_torsion_atom_site_label_3
_geom_torsion_atom_site_label_4
_geom_torsion_site_symmetry_1
_geom_torsion_site_symmetry_3
_geom_torsion_site_symmetry_4
_geom_torsion
_geom_torsion_publ_flag
C7 Sn1 O1 P1 . . . -89.4(4) no
C13 Sn1 O1 P1 . . . 34.8(4) no
C19 Sn1 O1 P1 . . . 151.2(4) no
O1 Sn1 C7 C8 . . . 172.5(5) no
O1 Sn1 C7 C12 . . . -7.0(5) no
C13 Sn1 C7 C8 . . . 79.9(6) no
C13 Sn1 C7 C12 . . . -99.6(5) no
C19 Sn1 C7 C8 . . . -95.9(5) no
C19 Sn1 C7 C12 . . . 84.6(5) no
O2 Sn1 C7 C8 7_445 . . -8.7(5) no
O2 Sn1 C7 C12 7_445 . . 171.8(5) no
O1 Sn1 C13 C14 . . . 107.3(5) no
O1 Sn1 C13 C18 . . . -74.6(4) no
C7 Sn1 C13 C14 . . . -158.4(4) no
C7 Sn1 C13 C18 . . . 19.7(5) no
C19 Sn1 C13 C14 . . . 17.5(5) no
C19 Sn1 C13 C18 . . . -164.4(4) no
O2 Sn1 C13 C14 7_445 . . -68.9(5) no
O2 Sn1 C13 C18 7_445 . . 109.3(4) no
O1 Sn1 C19 C20 . . . 132.0(5) no
O1 Sn1 C19 C24 . . . -49.1(5) no
C7 Sn1 C19 C20 . . . 38.2(6) no
C7 Sn1 C19 C24 . . . -142.8(5) no
C13 Sn1 C19 C20 . . . -137.9(5) no
C13 Sn1 C19 C24 . . . 41.0(5) no
O2 Sn1 C19 C20 7_445 . . -50.8(5) no
O2 Sn1 C19 C24 7_445 . . 128.2(5) no
C7 Sn1 O2 P1 . 7_445 7_445 117.5(5) no
C13 Sn1 O2 P1 . 7_445 7_445 -6.6(4) no
C19 Sn1 O2 P1 . 7_445 7_445 -123.2(5) no
O2 P1 O1 Sn1 . . . 63.4(4) no
C1 P1 O1 Sn1 . . . -172.4(4) no
O1 P1 O2 Sn1 . . 7_455 -174.3(4) no
C1 P1 O2 Sn1 . . 7_455 62.6(5) no
O1 P1 C1 C2 . . . -48.3(6) no
O1 P1 C1 C6 . . . 134.2(5) no
O2 P1 C1 C2 . . . 78.1(5) no
O2 P1 C1 C6 . . . -99.4(5) no
P1 C1 C2 C3 . . . -178.7(5) no
C6 C1 C2 C3 . . . -1.2(9) no
P1 C1 C6 C5 . . . 179.9(5) no
C2 C1 C6 C5 . . . 2.3(9) no
C1 C2 C3 C4 . . . -1.4(10) no
C2 C3 C4 C5 . . . 2.8(10) no
C3 C4 C5 C6 . . . -1.7(10) no
C4 C5 C6 C1 . . . -0.9(10) no
Sn1 C7 C8 C9 . . . -178.9(6) no
C12 C7 C8 C9 . . . 0.6(10) no
Sn1 C7 C12 C11 . . . 179.1(5) no
C8 C7 C12 C11 . . . -0.5(9) no
C7 C8 C9 C10 . . . -0.7(12) no
C8 C9 C10 C11 . . . 0.5(12) no
C9 C10 C11 C12 . . . -0.3(12) no
C10 C11 C12 C7 . . . 0.3(11) no
Sn1 C13 C14 C15 . . . 177.6(5) no
C18 C13 C14 C15 . . . -0.6(9) no
Sn1 C13 C18 C17 . . . -177.7(5) no
C14 C13 C18 C17 . . . 0.5(8) no
C13 C14 C15 C16 . . . -0.2(10) no
C14 C15 C16 C17 . . . 1.1(10) no
C15 C16 C17 C18 . . . -1.3(10) no
C16 C17 C18 C13 . . . 0.5(9) no
Sn1 C19 C20 C21 . . . 177.3(5) no
C24 C19 C20 C21 . . . -1.7(10) no
Sn1 C19 C24 C23 . . . -177.4(5) no
C20 C19 C24 C23 . . . 1.6(9) no
C19 C20 C21 C22 . . . 1.0(10) no
C20 C21 C22 C23 . . . -0.2(11) no
C21 C22 C23 C24 . . . 0.1(11) no
C22 C23 C24 C19 . . . -0.8(10) no
